data_4069254
loop_
_publ_author_name
'Danila, Ion'
'Biaso, Fr\'ed\'eric'
'Sidorenkova, Helena'
'Geoffroy, Michel'
'Fourmigu\'e, Marc'
'Levillain, E.'
'Avarvari, Narcis'

_publ_section_title
;
 Rigid Bis(tetrathiafulvalenes) Doubly Bridged by Phosphino Groups and
 Derivatives: Synthesis and Intramolecular Mixed Valence State
;
_journal_issue 13
_journal_name_full Organometallics
_journal_page_first 3691
_journal_paper_doi 10.1021/om900107y
_journal_volume 28
_journal_year 2009
_chemical_formula_moiety C52H38O10P2S8W2
_chemical_formula_sum 'C52 H38 O10 P2 S8 W2'
_chemical_formula_weight 1508.94
_chemical_name_common 'trans-(o-DMTTF)2{[W(CO)5]PPh}2, C7H8'
_chemical_name_systematic
;
 ?
;
_space_group_IT_number 14
_symmetry_cell_setting monoclinic
_symmetry_space_group_name_Hall '-P 2ybc'
_symmetry_space_group_name_H-M 'P 1 21/c 1'
_atom_sites_solution_hydrogens geom
_atom_sites_solution_primary direct
_atom_sites_solution_secondary difmap
_audit_creation_method SHELXL-97
_cell_angle_alpha 90.00
_cell_angle_beta 100.44(3)
_cell_angle_gamma 90.00
_cell_formula_units_Z 2
_cell_length_a 14.098(3)
_cell_length_b 12.607(3)
_cell_length_c 15.831(3)
_cell_measurement_reflns_used 8000
_cell_measurement_temperature 293(2)
_cell_measurement_theta_max 26.05
_cell_measurement_theta_min 1.65
_cell_volume 2767.1(11)
_computing_cell_refinement 'SELECT, CELL [STOE-IPDS]'
_computing_data_collection 'EXPOSE [STOE-IPDS]'
_computing_data_reduction 'INTEGRATE [STOE-IPDS]'
_computing_structure_refinement 'SHELXL-97 (Sheldrick, 1997)'
_computing_structure_solution 'SHELXS-97 (Sheldrick, 1990)'
_diffrn_ambient_temperature 293(2)
_diffrn_detector_area_resol_mean 6.66
_diffrn_measured_fraction_theta_full 0.992
_diffrn_measured_fraction_theta_max 0.992
_diffrn_measurement_device_type STOE-IPDS
_diffrn_measurement_method 'Oscillation, Phi. incr. = 1.5'
_diffrn_radiation_monochromator graphite
_diffrn_radiation_source 'fine-focus sealed tube'
_diffrn_radiation_type MoK\a
_diffrn_radiation_wavelength 0.71073
_diffrn_reflns_av_R_equivalents 0.0643
_diffrn_reflns_av_sigmaI/netI 0.0530
_diffrn_reflns_limit_h_max 17
_diffrn_reflns_limit_h_min -17
_diffrn_reflns_limit_k_max 15
_diffrn_reflns_limit_k_min -15
_diffrn_reflns_limit_l_max 19
_diffrn_reflns_limit_l_min -19
_diffrn_reflns_number 20810
_diffrn_reflns_theta_full 25.83
_diffrn_reflns_theta_max 25.83
_diffrn_reflns_theta_min 2.08
_exptl_absorpt_coefficient_mu 4.570
_exptl_absorpt_correction_T_max 0.5870
_exptl_absorpt_correction_T_min 0.4197
_exptl_absorpt_correction_type numerical
_exptl_absorpt_process_details faceit
_exptl_crystal_colour red
_exptl_crystal_density_diffrn 1.811
_exptl_crystal_density_meas ?
_exptl_crystal_density_method 'not measured'
_exptl_crystal_description prism
_exptl_crystal_F_000 1472
_exptl_crystal_size_max 0.27
_exptl_crystal_size_mid 0.22
_exptl_crystal_size_min 0.13
_refine_diff_density_max 0.913
_refine_diff_density_min -0.646
_refine_diff_density_rms 0.122
_refine_ls_extinction_method none
_refine_ls_goodness_of_fit_ref 0.936
_refine_ls_hydrogen_treatment constr
_refine_ls_matrix_type full
_refine_ls_number_parameters 337
_refine_ls_number_reflns 5298
_refine_ls_number_restraints 0
_refine_ls_restrained_S_all 0.936
_refine_ls_R_factor_all 0.0469
_refine_ls_R_factor_gt 0.0300
_refine_ls_shift/su_max 0.074
_refine_ls_shift/su_mean 0.002
_refine_ls_structure_factor_coef Fsqd
_refine_ls_weighting_details 'calc w=1/[\s^2^(Fo^2^)+(0.0362P)^2^+0.0000P] where P=(Fo^2^+2Fc^2^)/3'
_refine_ls_weighting_scheme calc
_refine_ls_wR_factor_gt 0.0635
_refine_ls_wR_factor_ref 0.0672
_reflns_number_gt 4119
_reflns_number_total 5298
_reflns_threshold_expression >2sigma(I)
_cod_data_source_file om900107y_si_002.cif
_cod_data_source_block trans-4
_cod_depositor_comments
;
The following automatic conversions were performed:

'_exptl_absorpt_correction_type' value 'Numerical' changed to
'numerical' according to
/home/saulius/struct/CIF-dictionaries/cif_core.dic dictionary named
'cif_core.dic' version 2.4.2 from 2011-04-26.

Automatic conversion script
Id: cif_fix_values 1715 2011-07-08 13:25:40Z adriana 

The following automatic conversions were performed:

'_exptl_crystal_density_meas' value 'not measured' was changed to '?'
- the value is perceived as not measured.

Automatic conversion script
Id: cif_fix_values 3008 2015-01-20 13:52:24Z robertas 
;
_cod_original_cell_volume 2767.1(10)
_cod_original_sg_symbol_H-M P21/c
_cod_database_code 4069254

loop_
_symmetry_equiv_pos_as_xyz
'x, y, z'
'-x, y+1/2, -z+1/2'
'-x, -y, -z'
'x, -y-1/2, z-1/2'

loop_
_atom_site_label
_atom_site_type_symbol
_atom_site_fract_x
_atom_site_fract_y
_atom_site_fract_z
_atom_site_U_iso_or_equiv
_atom_site_adp_type
_atom_site_occupancy
_atom_site_symmetry_multiplicity
_atom_site_calc_flag
_atom_site_refinement_flags
W1 W 0.033933(13) 0.208876(15) 0.050521(12) 0.01981(7) Uani 1 1 d .
S1 S -0.40302(9) 0.45763(11) 0.12368(9) 0.0300(3) Uani 1 1 d .
S2 S -0.31575(9) 0.64612(12) 0.21479(9) 0.0360(3) Uani 1 1 d .
S3 S -0.19861(8) 0.40727(9) 0.05986(8) 0.0229(3) Uani 1 1 d .
S4 S -0.11768(9) 0.60516(10) 0.14284(8) 0.0254(3) Uani 1 1 d .
P1 P -0.03463(8) 0.36673(9) -0.03414(7) 0.0154(2) Uani 1 1 d .
O1 O -0.1695(3) 0.0934(3) 0.0293(3) 0.0408(10) Uani 1 1 d .
O2 O 0.0890(3) 0.1062(3) -0.1178(2) 0.0443(11) Uani 1 1 d .
O3 O 0.1301(3) 0.0096(3) 0.1522(3) 0.0422(10) Uani 1 1 d .
O4 O -0.0104(3) 0.3114(4) 0.2223(2) 0.0465(11) Uani 1 1 d .
O5 O 0.2344(3) 0.3294(4) 0.0929(3) 0.0568(12) Uani 1 1 d .
C1 C -0.5863(4) 0.5147(6) 0.1459(4) 0.0472(16) Uani 1 1 d .
H1A H -0.5938 0.4501 0.1761 0.071 Uiso 1 1 calc R
H1B H -0.6075 0.5038 0.0854 0.071 Uiso 1 1 calc R
H1C H -0.6242 0.5696 0.1655 0.071 Uiso 1 1 calc R
C2 C -0.4897(5) 0.7167(6) 0.2499(5) 0.0559(18) Uani 1 1 d .
H2A H -0.5585 0.7097 0.2351 0.084 Uiso 1 1 calc R
H2B H -0.4708 0.7854 0.2328 0.084 Uiso 1 1 calc R
H2C H -0.4699 0.7087 0.3109 0.084 Uiso 1 1 calc R
C3 C -0.4817(4) 0.5469(5) 0.1627(4) 0.0345(13) Uani 1 1 d .
C4 C -0.4420(4) 0.6314(5) 0.2041(4) 0.0375(13) Uani 1 1 d .
C5 C -0.3002(3) 0.5385(4) 0.1487(3) 0.0245(10) Uani 1 1 d .
C6 C -0.2178(3) 0.5197(4) 0.1202(3) 0.0202(10) Uani 1 1 d .
C7 C -0.0936(3) 0.4583(4) 0.0280(3) 0.0163(9) Uani 1 1 d .
C8 C -0.0589(3) 0.5497(4) 0.0641(3) 0.0169(9) Uani 1 1 d .
C9 C -0.1193(3) 0.3542(4) -0.1359(3) 0.0165(9) Uani 1 1 d .
C10 C -0.1404(4) 0.4408(4) -0.1888(3) 0.0295(12) Uani 1 1 d .
H10 H -0.1118 0.5060 -0.1727 0.035 Uiso 1 1 calc R
C11 C -0.2043(4) 0.4309(5) -0.2663(4) 0.0369(13) Uani 1 1 d .
H11 H -0.2173 0.4890 -0.3027 0.044 Uiso 1 1 calc R
C12 C -0.2484(4) 0.3349(5) -0.2891(3) 0.0319(12) Uani 1 1 d .
H12 H -0.2921 0.3284 -0.3404 0.038 Uiso 1 1 calc R
C13 C -0.2274(4) 0.2491(5) -0.2356(3) 0.0320(12) Uani 1 1 d .
H13 H -0.2573 0.1843 -0.2508 0.038 Uiso 1 1 calc R
C14 C -0.1622(4) 0.2583(4) -0.1594(3) 0.0248(11) Uani 1 1 d .
H14 H -0.1473 0.1995 -0.1241 0.030 Uiso 1 1 calc R
C15 C -0.0961(4) 0.1352(4) 0.0357(3) 0.0227(10) Uani 1 1 d .
C16 C 0.0678(3) 0.1437(4) -0.0588(3) 0.0262(11) Uani 1 1 d .
C17 C 0.0946(4) 0.0819(4) 0.1168(3) 0.0266(11) Uani 1 1 d .
C18 C 0.0044(4) 0.2746(4) 0.1612(3) 0.0275(11) Uani 1 1 d .
C19 C 0.1642(4) 0.2852(5) 0.0761(4) 0.0339(12) Uani 1 1 d .
C20 C 0.6569(12) 0.828(2) 0.0236(11) 0.304(17) Uani 1 1 d .
H20A H 0.6546 0.7599 -0.0035 0.457 Uiso 1 1 calc R
H20B H 0.7069 0.8286 0.0736 0.457 Uiso 1 1 calc R
H20C H 0.6701 0.8817 -0.0159 0.457 Uiso 1 1 calc R
C21 C 0.5623(7) 0.8507(10) 0.0494(6) 0.084(3) Uani 1 1 d .
C22 C 0.5496(8) 0.9374(9) 0.0952(6) 0.090(3) Uani 1 1 d .
H22 H 0.6012 0.9828 0.1137 0.108 Uiso 1 1 calc R
C23 C 0.4570(12) 0.9602(9) 0.1157(6) 0.107(4) Uani 1 1 d .
H23 H 0.4461 1.0197 0.1474 0.128 Uiso 1 1 calc R
C24 C 0.3857(9) 0.8892(19) 0.0860(11) 0.140(8) Uani 1 1 d .
H24 H 0.3236 0.9009 0.0961 0.169 Uiso 1 1 calc R
C25 C 0.4039(14) 0.8042(18) 0.0429(13) 0.167(11) Uani 1 1 d .
H25 H 0.3550 0.7553 0.0250 0.201 Uiso 1 1 calc R
C26 C 0.4884(14) 0.7881(10) 0.0253(7) 0.120(5) Uani 1 1 d .
H26 H 0.4975 0.7281 -0.0065 0.143 Uiso 1 1 calc R

loop_
_atom_site_aniso_label
_atom_site_aniso_U_11
_atom_site_aniso_U_22
_atom_site_aniso_U_33
_atom_site_aniso_U_23
_atom_site_aniso_U_13
_atom_site_aniso_U_12
W1 0.02476(10) 0.01447(10) 0.02099(10) -0.00008(9) 0.00621(6) 0.00117(10)
S1 0.0221(6) 0.0294(7) 0.0411(7) -0.0064(6) 0.0130(5) -0.0047(6)
S2 0.0302(7) 0.0361(9) 0.0458(8) -0.0171(7) 0.0175(6) -0.0009(6)
S3 0.0231(6) 0.0171(6) 0.0325(6) -0.0074(5) 0.0159(5) -0.0053(5)
S4 0.0277(6) 0.0228(7) 0.0307(6) -0.0130(5) 0.0186(5) -0.0077(5)
P1 0.0201(5) 0.0106(5) 0.0172(6) -0.0014(4) 0.0077(5) -0.0011(5)
O1 0.037(2) 0.039(3) 0.047(2) 0.0061(19) 0.0110(18) -0.0088(19)
O2 0.073(3) 0.032(2) 0.030(2) -0.0020(18) 0.017(2) 0.017(2)
O3 0.057(3) 0.028(2) 0.037(2) 0.0009(18) -0.0051(19) 0.0112(19)
O4 0.058(3) 0.057(3) 0.028(2) -0.013(2) 0.0129(18) -0.003(2)
O5 0.034(2) 0.056(3) 0.077(3) 0.002(2) 0.000(2) -0.018(2)
C1 0.023(3) 0.059(4) 0.061(4) -0.001(3) 0.014(3) 0.000(3)
C2 0.047(4) 0.055(4) 0.072(5) -0.017(4) 0.027(3) 0.015(3)
C3 0.023(3) 0.043(4) 0.042(3) 0.002(3) 0.016(2) 0.005(2)
C4 0.027(3) 0.038(4) 0.052(3) -0.004(3) 0.018(2) 0.005(3)
C5 0.024(2) 0.021(3) 0.031(3) 0.001(2) 0.011(2) -0.004(2)
C6 0.024(2) 0.017(2) 0.021(2) -0.0032(19) 0.0099(19) -0.002(2)
C7 0.019(2) 0.013(2) 0.018(2) 0.0018(18) 0.0063(17) 0.0014(19)
C8 0.018(2) 0.013(2) 0.021(2) -0.0008(18) 0.0077(17) -0.0016(18)
C9 0.016(2) 0.018(3) 0.018(2) -0.0006(18) 0.0076(17) 0.0020(18)
C10 0.035(3) 0.025(3) 0.030(3) 0.000(2) 0.008(2) -0.004(2)
C11 0.038(3) 0.037(3) 0.035(3) 0.016(3) 0.003(2) 0.000(3)
C12 0.025(3) 0.051(4) 0.019(2) -0.004(2) 0.001(2) 0.001(2)
C13 0.034(3) 0.029(3) 0.034(3) -0.014(2) 0.008(2) -0.011(2)
C14 0.032(3) 0.019(3) 0.025(2) -0.002(2) 0.008(2) -0.002(2)
C15 0.028(3) 0.016(3) 0.024(2) 0.003(2) 0.0064(19) 0.001(2)
C16 0.030(3) 0.018(3) 0.031(3) 0.006(2) 0.007(2) 0.004(2)
C17 0.037(3) 0.022(3) 0.021(2) -0.003(2) 0.007(2) -0.001(2)
C18 0.033(3) 0.027(3) 0.022(3) 0.002(2) 0.004(2) -0.005(2)
C19 0.032(3) 0.032(3) 0.038(3) 0.002(3) 0.008(2) 0.001(3)
C20 0.212(17) 0.56(4) 0.183(16) 0.22(2) 0.139(14) 0.27(2)
C21 0.091(7) 0.098(8) 0.069(6) 0.015(6) 0.029(5) 0.028(6)
C22 0.091(7) 0.094(8) 0.067(6) 0.011(5) -0.030(5) -0.045(6)
C23 0.182(13) 0.090(8) 0.052(5) 0.003(5) 0.029(7) 0.063(9)
C24 0.055(6) 0.25(2) 0.121(13) 0.106(13) 0.016(8) 0.010(11)
C25 0.133(16) 0.19(2) 0.144(17) 0.062(14) -0.072(13) -0.084(17)
C26 0.205(15) 0.075(8) 0.058(6) -0.008(5) -0.032(9) -0.015(11)

loop_
_atom_type_symbol
_atom_type_description
_atom_type_scat_dispersion_real
_atom_type_scat_dispersion_imag
_atom_type_scat_source
C C 0.0033 0.0016 'International Tables Vol C Tables 4.2.6.8 and 6.1.1.4'
H H 0.0000 0.0000 'International Tables Vol C Tables 4.2.6.8 and 6.1.1.4'
O O 0.0106 0.0060 'International Tables Vol C Tables 4.2.6.8 and 6.1.1.4'
P P 0.1023 0.0942 'International Tables Vol C Tables 4.2.6.8 and 6.1.1.4'
S S 0.1246 0.1234 'International Tables Vol C Tables 4.2.6.8 and 6.1.1.4'
W W -0.8490 6.8722 'International Tables Vol C Tables 4.2.6.8 and 6.1.1.4'

loop_
_geom_angle_atom_site_label_1
_geom_angle_atom_site_label_2
_geom_angle_atom_site_label_3
_geom_angle
_geom_angle_site_symmetry_1
_geom_angle_site_symmetry_3
C17 W1 C15 89.2(2) . .
C17 W1 C19 89.4(2) . .
C15 W1 C19 175.1(2) . .
C17 W1 C16 88.82(19) . .
C15 W1 C16 93.6(2) . .
C19 W1 C16 91.0(2) . .
C17 W1 C18 90.5(2) . .
C15 W1 C18 87.93(19) . .
C19 W1 C18 87.4(2) . .
C16 W1 C18 178.31(19) . .
C17 W1 P1 177.51(14) . .
C15 W1 P1 92.80(14) . .
C19 W1 P1 88.71(16) . .
C16 W1 P1 89.60(14) . .
C18 W1 P1 91.03(15) . .
C5 S1 C3 95.5(3) . .
C5 S2 C4 95.4(3) . .
C6 S3 C7 94.7(2) . .
C6 S4 C8 94.3(2) . .
C7 P1 C8 101.5(2) . 3_565
C7 P1 C9 104.0(2) . .
C8 P1 C9 102.0(2) 3_565 .
C7 P1 W1 112.79(15) . .
C8 P1 W1 111.97(15) 3_565 .
C9 P1 W1 122.13(15) . .
C4 C3 C1 128.2(5) . .
C4 C3 S1 116.8(4) . .
C1 C3 S1 115.0(5) . .
C3 C4 C2 128.5(5) . .
C3 C4 S2 117.5(4) . .
C2 C4 S2 113.9(5) . .
C6 C5 S2 123.2(4) . .
C6 C5 S1 123.4(4) . .
S2 C5 S1 113.3(3) . .
C5 C6 S3 123.6(4) . .
C5 C6 S4 122.3(4) . .
S3 C6 S4 114.0(2) . .
C8 C7 S3 116.8(3) . .
C8 C7 P1 127.7(3) . .
S3 C7 P1 114.4(3) . .
C7 C8 S4 117.5(3) . .
C7 C8 P1 127.9(3) . 3_565
S4 C8 P1 114.3(2) . 3_565
C14 C9 C10 119.9(4) . .
C14 C9 P1 120.0(4) . .
C10 C9 P1 120.1(4) . .
C9 C10 C11 120.0(5) . .
C12 C11 C10 120.0(5) . .
C13 C12 C11 119.6(5) . .
C12 C13 C14 120.4(5) . .
C9 C14 C13 120.1(5) . .
O1 C15 W1 178.5(4) . .
O2 C16 W1 177.9(5) . .
O3 C17 W1 178.0(4) . .
O4 C18 W1 178.9(5) . .
O5 C19 W1 177.0(5) . .
C26 C21 C22 118.1(11) . .
C26 C21 C20 120.7(17) . .
C22 C21 C20 121.1(16) . .
C21 C22 C23 120.3(9) . .
C24 C23 C22 115.8(11) . .
C25 C24 C23 120.7(15) . .
C26 C25 C24 121.0(17) . .
C25 C26 C21 124.1(15) . .

loop_
_geom_bond_atom_site_label_1
_geom_bond_atom_site_label_2
_geom_bond_distance
_geom_bond_site_symmetry_2
W1 C17 2.017(5) .
W1 C15 2.031(5) .
W1 C19 2.048(6) .
W1 C16 2.049(5) .
W1 C18 2.049(5) .
W1 P1 2.4942(12) .
S1 C5 1.758(5) .
S1 C3 1.769(5) .
S2 C5 1.751(5) .
S2 C4 1.768(5) .
S3 C6 1.757(5) .
S3 C7 1.769(4) .
S4 C6 1.761(5) .
S4 C8 1.761(4) .
P1 C7 1.813(4) .
P1 C8 1.817(4) 3_565
P1 C9 1.830(5) .
O1 C15 1.149(6) .
O2 C16 1.135(6) .
O3 C17 1.137(6) .
O4 C18 1.125(6) .
O5 C19 1.125(7) .
C1 C3 1.505(7) .
C2 C4 1.521(8) .
C3 C4 1.320(8) .
C5 C6 1.341(6) .
C7 C8 1.339(7) .
C8 P1 1.817(4) 3_565
C9 C14 1.373(7) .
C9 C10 1.374(7) .
C10 C11 1.390(7) .
C11 C12 1.378(8) .
C12 C13 1.373(8) .
C13 C14 1.383(7) .
C20 C21 1.490(14) .
C21 C26 1.307(17) .
C21 C22 1.341(14) .
C22 C23 1.431(15) .
C23 C24 1.36(2) .
C24 C25 1.32(2) .
C25 C26 1.29(2) .
